data_4027553
loop_
_publ_author_name
Masruri
'Anthony C. Willis'
'Malcolm D. McLeod'

_publ_contact_author_address
;
Research School of Chemistry,
Australian National University,
Canberra, A. C. T. 0200, Australia
;
_publ_contact_author_email 'malcolm.mcleod@anu.edu.au '
_publ_contact_author_fax ' 61 2 6125 8114 '
_publ_contact_author_name 'Malcolm D. McLeod'
_publ_contact_author_phone ' 61 2 6125 3504 '
_publ_section_title
;
 Osmium-Catalyzed Vicinal Oxyamination of Alkenes by
 N-(4-Toluenesulfonyloxy)carbamates
;
_journal_name_full 'Journal of Organic Chemistry'
_journal_page_first 8480
_journal_page_last 8491
_journal_paper_doi 10.1021/jo301372y
_journal_volume 77
_journal_year 2012
_chemical_absolute_configuration unk
_chemical_compound_source local
_chemical_formula_moiety 'C12 H10 F5 N O4'
_chemical_formula_sum 'C12 H10 F5 N O4'
_chemical_formula_weight 327.21
_space_group_IT_number 29
_symmetry_cell_setting orthorhombic
_symmetry_space_group_name_Hall 'P 2c -2ac'
_symmetry_space_group_name_H-M 'P c a 21'
_atom_sites_solution_hydrogens geom
_atom_sites_solution_primary direct
_audit_creation_date 10-11-10
_audit_creation_method CRYSTALS_ver_12.87
_audit_update_record
;
2010-11-16 - Report on C12 H10 F5 N O4
             by Anthony C. Willis
             for  Masruri and Mal McLeod

2010-11-16 - passes checkcif tests with minor warnings  

;
_cell_angle_alpha 90
_cell_angle_beta 90
_cell_angle_gamma 90
_cell_formula_units_Z 4
_cell_length_a 11.3522(2)
_cell_length_b 12.9233(3)
_cell_length_c 9.3901(1)
_cell_measurement_reflns_used 16363
_cell_measurement_temperature 200
_cell_measurement_theta_max 30
_cell_measurement_theta_min 2.6
_cell_volume 1377.60(4)
_computing_cell_refinement 'DENZO/SCALEPACK (Otwinowski & Minor, 1997)'
_computing_data_collection 'COLLECT (Nonius, 2001).'
_computing_data_reduction 'DENZO/SCALEPACK (Otwinowski & Minor, 1997)'
_computing_molecular_graphics
; 
ORTEP-II (Johnson 1976) in teXsan (MSC, 1992-1997)
;
_computing_publication_material 'CRYSTALS (Betteridge et al., 2003)'
_computing_structure_refinement 'CRYSTALS (Betteridge et al., 2003)'
_computing_structure_solution 'SIR92 (Altomare et al., 1994)'
_diffrn_ambient_temperature 200
_diffrn_measured_fraction_theta_full 0.998
_diffrn_measured_fraction_theta_max 0.998
_diffrn_measurement_device 'Nonius KappaCCD'
_diffrn_measurement_device_type Area
_diffrn_measurement_method ' \f and \w scans with CCD '
_diffrn_radiation_monochromator graphite
_diffrn_radiation_type 'Mo K\a'
_diffrn_radiation_wavelength 0.71073
_diffrn_reflns_av_R_equivalents 0.029
_diffrn_reflns_limit_h_max 15
_diffrn_reflns_limit_h_min -15
_diffrn_reflns_limit_k_max 18
_diffrn_reflns_limit_k_min -18
_diffrn_reflns_limit_l_max 13
_diffrn_reflns_limit_l_min -12
_diffrn_reflns_number 25020
_diffrn_reflns_theta_full 30.028
_diffrn_reflns_theta_max 30.028
_diffrn_reflns_theta_min 3.153
_diffrn_standards_number 0
_exptl_absorpt_coefficient_mu 0.160
_exptl_absorpt_correction_T_max 0.983
_exptl_absorpt_correction_T_min 0.953
_exptl_absorpt_correction_type integration
_exptl_absorpt_process_details
;
via gaussian method (Coppens, 1970) implemented in maXus (2000)
;
_exptl_crystal_colour colourless
_exptl_crystal_density_diffrn 1.578
_exptl_crystal_description plate
_exptl_crystal_F_000 664
_exptl_crystal_size_max 0.440
_exptl_crystal_size_mid 0.280
_exptl_crystal_size_min 0.130
_refine_diff_density_max 0.15
_refine_diff_density_min -0.22
_refine_ls_abs_structure_details
;
The space group is polar but,
in the absence of significant anomalous scattering, 
the Friedel pairs have been merged
and the absolute structure has not been determined. 
The space group is not enantiomorphic so
the compound is present as a racemate within the crystal structure.
;
_refine_ls_extinction_method none
_refine_ls_goodness_of_fit_ref 1.0015
_refine_ls_hydrogen_treatment mixed
_refine_ls_matrix_type full
_refine_ls_number_parameters 229
_refine_ls_number_reflns 2130
_refine_ls_number_restraints 28
_refine_ls_R_factor_all 0.0372
_refine_ls_R_factor_gt 0.0325
_refine_ls_shift/su_max 0.0061548
_refine_ls_shift/su_mean 0.0004
_refine_ls_structure_factor_coef Fsqd
_refine_ls_weighting_details
;
 Method= Modified Sheldrick 
 w=1/[\s^2^(F^2^) + ( 0.05P)^2^ + 0.15P] 
 ,where P=(max(Fo^2^,0) + 2Fc^2^)/3 
;
_refine_ls_weighting_scheme calc
_refine_ls_wR_factor_all 0.0829
_refine_ls_wR_factor_gt 0.0800
_refine_ls_wR_factor_ref 0.0829
_reflns_limit_h_max 15
_reflns_limit_h_min 0
_reflns_limit_k_max 18
_reflns_limit_k_min 0
_reflns_limit_l_max 13
_reflns_limit_l_min 0
_reflns_number_gt 1919
_reflns_number_total 2130
_reflns_threshold_expression I>2.0\s(I)
_oxford_diffrn_Wilson_B_factor 3.35
_oxford_diffrn_Wilson_scale 0.62
_oxford_refine_ls_r_factor_ref 0.0372
_oxford_refine_ls_scale 1.304(7)
_oxford_reflns_number_all 2130
_oxford_reflns_threshold_expression_ref I>-10.0\s(I)
_oxford_structure_analysis_title 'transform axes for std setting of sp gp'
_cod_data_source_file jo301372y_si_002.cif
_cod_data_source_block mcl1007
_cod_original_sg_symbol_H-M 'P c a 21 '
_cod_database_code 4027553

loop_
_symmetry_equiv_pos_as_xyz
x,y,z
-x+1/2,y,z+1/2
x+1/2,-y,z
-x,-y,z+1/2

loop_
_atom_site_label
_atom_site_type_symbol
_atom_site_fract_x
_atom_site_fract_y
_atom_site_fract_z
_atom_site_U_iso_or_equiv
_atom_site_occupancy
_atom_site_adp_type
_atom_site_refinement_flags_posn
C1 C 0.9098(3) 0.64703(17) 0.2607(3) 0.0614 1.0000 Uani D
C2 C 0.90495(15) 0.56121(13) 0.3696(2) 0.0356 1.0000 Uani D
C3 C 0.8343(2) 0.59480(18) 0.4985(3) 0.0543 1.0000 Uani D
C4 C 1.02687(18) 0.52433(19) 0.4096(3) 0.0557 1.0000 Uani D
O5 O 0.84380(11) 0.47621(9) 0.29189(15) 0.0376 1.0000 Uani .
C6 C 0.81633(13) 0.38818(13) 0.35693(19) 0.0316 1.0000 Uani .
O7 O 0.82451(12) 0.36774(10) 0.48201(15) 0.0399 1.0000 Uani .
N8 N 0.77998(13) 0.31807(11) 0.25522(17) 0.0365 1.0000 Uani .
O9 O 0.70615(10) 0.24011(9) 0.31342(16) 0.0368 1.0000 Uani .
C10 C 0.76672(15) 0.15467(12) 0.35468(19) 0.0331 1.0000 Uani .
O11 O 0.86877(11) 0.13943(11) 0.33541(19) 0.0481 1.0000 Uani .
C12 C 0.68417(14) 0.08112(13) 0.42665(19) 0.0318 1.0000 Uani .
C13 C 0.58478(14) 0.11167(13) 0.50340(19) 0.0340 1.0000 Uani .
C14 C 0.51313(15) 0.04083(16) 0.5708(2) 0.0407 1.0000 Uani .
C15 C 0.53805(19) -0.06295(16) 0.5631(2) 0.0461 1.0000 Uani .
C16 C 0.6346(2) -0.09614(14) 0.4875(3) 0.0469 1.0000 Uani .
C17 C 0.70658(16) -0.02476(14) 0.4210(2) 0.0385 1.0000 Uani .
F18 F 0.55663(10) 0.21134(8) 0.51839(16) 0.0461 1.0000 Uani .
F19 F 0.41830(11) 0.07325(11) 0.64316(17) 0.0569 1.0000 Uani .
F20 F 0.46885(14) -0.13078(11) 0.62951(19) 0.0673 1.0000 Uani .
F21 F 0.65790(16) -0.19684(9) 0.4774(2) 0.0749 1.0000 Uani .
F22 F 0.79755(11) -0.06143(9) 0.34601(17) 0.0533 1.0000 Uani .
H11 H 0.954(2) 0.6226(18) 0.180(2) 0.0896 1.0000 Uiso D
H12 H 0.948(2) 0.7072(15) 0.305(3) 0.0897 1.0000 Uiso D
H13 H 0.8321(17) 0.6657(19) 0.231(3) 0.0902 1.0000 Uiso D
H31 H 0.835(2) 0.5427(16) 0.574(2) 0.0790 1.0000 Uiso D
H32 H 0.866(2) 0.6615(15) 0.534(3) 0.0785 1.0000 Uiso D
H33 H 0.7534(17) 0.6059(18) 0.466(2) 0.0794 1.0000 Uiso D
H41 H 1.024(2) 0.4616(15) 0.469(3) 0.0804 1.0000 Uiso D
H42 H 1.0680(19) 0.5786(15) 0.460(3) 0.0811 1.0000 Uiso D
H43 H 1.0676(18) 0.5032(19) 0.322(2) 0.0814 1.0000 Uiso D
H81 H 0.746(2) 0.3405(15) 0.170(3) 0.0426 1.0000 Uiso .

loop_
_atom_site_aniso_label
_atom_site_aniso_U_11
_atom_site_aniso_U_22
_atom_site_aniso_U_33
_atom_site_aniso_U_23
_atom_site_aniso_U_13
_atom_site_aniso_U_12
C1 0.0924(18) 0.0472(11) 0.0447(11) 0.0089(9) -0.0155(12) -0.0291(11)
C2 0.0366(8) 0.0385(8) 0.0319(7) 0.0010(6) -0.0022(6) -0.0086(6)
C3 0.0564(12) 0.0497(10) 0.0569(12) -0.0127(10) 0.0169(11) -0.0087(9)
C4 0.0368(9) 0.0615(13) 0.0688(14) 0.0000(11) -0.0032(10) -0.0050(9)
O5 0.0471(6) 0.0365(6) 0.0294(5) 0.0054(5) -0.0054(5) -0.0107(5)
C6 0.0309(7) 0.0367(7) 0.0273(6) 0.0042(6) 0.0012(6) 0.0000(6)
O7 0.0472(7) 0.0453(6) 0.0273(6) 0.0071(5) 0.0012(5) -0.0037(5)
N8 0.0449(8) 0.0341(6) 0.0307(7) 0.0078(5) -0.0025(6) -0.0081(5)
O9 0.0344(5) 0.0334(5) 0.0425(6) 0.0105(5) -0.0029(5) -0.0040(4)
C10 0.0367(8) 0.0343(7) 0.0282(7) 0.0034(6) -0.0011(6) 0.0007(6)
O11 0.0377(6) 0.0508(7) 0.0556(9) 0.0128(6) 0.0101(6) 0.0050(5)
C12 0.0341(7) 0.0343(7) 0.0270(6) 0.0047(6) -0.0029(6) -0.0002(6)
C13 0.0352(8) 0.0374(8) 0.0296(7) 0.0031(6) -0.0036(6) 0.0012(6)
C14 0.0346(8) 0.0549(10) 0.0326(8) 0.0069(7) 0.0002(6) -0.0024(7)
C15 0.0511(10) 0.0474(10) 0.0398(9) 0.0150(8) -0.0029(8) -0.0141(8)
C16 0.0605(11) 0.0330(8) 0.0470(10) 0.0095(8) -0.0021(9) -0.0022(8)
C17 0.0438(9) 0.0365(8) 0.0351(8) 0.0047(7) -0.0006(7) 0.0039(6)
F18 0.0501(6) 0.0412(5) 0.0471(6) 0.0026(5) 0.0092(5) 0.0094(4)
F19 0.0423(6) 0.0787(9) 0.0496(7) 0.0087(6) 0.0134(6) -0.0017(6)
F20 0.0740(9) 0.0647(8) 0.0633(9) 0.0253(7) 0.0085(7) -0.0250(7)
F21 0.1036(11) 0.0325(5) 0.0886(11) 0.0150(7) 0.0137(10) 0.0027(6)
F22 0.0599(7) 0.0420(6) 0.0580(8) 0.0026(6) 0.0126(6) 0.0132(5)

loop_
_atom_type_symbol
_atom_type_scat_dispersion_real
_atom_type_scat_dispersion_imag
_atom_type_scat_Cromer_Mann_a1
_atom_type_scat_Cromer_Mann_b1
_atom_type_scat_Cromer_Mann_a2
_atom_type_scat_Cromer_Mann_b2
_atom_type_scat_Cromer_Mann_a3
_atom_type_scat_Cromer_Mann_b3
_atom_type_scat_Cromer_Mann_a4
_atom_type_scat_Cromer_Mann_b4
_atom_type_scat_Cromer_Mann_c
_atom_type_scat_source
C 0.0033 0.0016 2.3100 20.8439 1.0200 10.2075 1.5886 0.5687 0.8650 51.6512 0.2156 'International Tables Vol C 4.2.6.8 and 6.1.1.4'
H 0.0000 0.0000 0.4930 10.5109 0.3229 26.1257 0.1402 3.1424 0.0408 57.7998 0.0030 'International Tables Vol C 4.2.6.8 and 6.1.1.4'
F 0.0171 0.0103 3.5392 10.2825 2.6412 4.2944 1.5170 0.2615 1.0243 26.1476 0.2776 'International Tables Vol C 4.2.6.8 and 6.1.1.4'
N 0.0061 0.0033 12.2126 0.0057 3.1322 9.8933 2.0125 28.9975 1.1663 0.5826 -11.5290 'International Tables Vol C 4.2.6.8 and 6.1.1.4'
O 0.0106 0.0060 3.0485 13.2771 2.2868 5.7011 1.5463 0.3239 0.8670 32.9089 0.2508 'International Tables Vol C 4.2.6.8 and 6.1.1.4'

loop_
_exptl_crystal_face_index_h
_exptl_crystal_face_index_k
_exptl_crystal_face_index_l
_exptl_crystal_face_perp_dist
0 0 1 0.220
0 0 -1 0.220
0 1 0 0.060
0 -1 0 0.070
-2 1 0 0.110
2 -1 0 0.080

loop_
_geom_angle_atom_site_label_1
_geom_angle_atom_site_label_2
_geom_angle_atom_site_label_3
_geom_angle
_geom_angle_publ_flag
C2 C1 H11 108.0(14) no
C2 C1 H12 108.1(14) no
H11 C1 H12 111.4(16) no
C2 C1 H13 110.4(14) no
H11 C1 H13 109.9(16) no
H12 C1 H13 109.1(16) no
C1 C2 C3 110.47(19) yes
C1 C2 C4 111.53(19) yes
C3 C2 C4 112.13(19) yes
C1 C2 O5 103.09(14) yes
C3 C2 O5 110.84(14) yes
C4 C2 O5 108.41(15) yes
C2 C3 H31 112.0(13) no
C2 C3 H32 108.8(13) no
H31 C3 H32 111.0(15) no
C2 C3 H33 106.9(13) no
H31 C3 H33 109.4(15) no
H32 C3 H33 108.5(15) no
C2 C4 H41 111.5(14) no
C2 C4 H42 109.6(13) no
H41 C4 H42 109.9(15) no
C2 C4 H43 108.1(13) no
H41 C4 H43 105.2(15) no
H42 C4 H43 112.5(15) no
C2 O5 C6 121.02(13) yes
O5 C6 O7 128.06(16) yes
O5 C6 N8 108.32(14) yes
O7 C6 N8 123.56(16) yes
C6 N8 O9 112.09(13) yes
C6 N8 H81 120.9(13) no
O9 N8 H81 107.8(14) no
N8 O9 C10 112.83(12) yes
O9 C10 O11 125.80(15) yes
O9 C10 C12 109.18(13) yes
O11 C10 C12 125.02(15) yes
C10 C12 C13 124.05(14) yes
C10 C12 C17 119.52(15) yes
C13 C12 C17 116.42(15) yes
C12 C13 C14 121.75(15) yes
C12 C13 F18 121.39(14) yes
C14 C13 F18 116.83(16) yes
C13 C14 C15 120.21(17) yes
C13 C14 F19 119.94(17) yes
C15 C14 F19 119.85(17) yes
C14 C15 C16 119.76(17) yes
C14 C15 F20 119.8(2) yes
C16 C15 F20 120.45(19) yes
C15 C16 C17 119.78(18) yes
C15 C16 F21 119.99(18) yes
C17 C16 F21 120.2(2) yes
C12 C17 C16 122.07(17) yes
C12 C17 F22 120.62(15) yes
C16 C17 F22 117.28(17) yes

loop_
_geom_bond_atom_site_label_1
_geom_bond_atom_site_label_2
_geom_bond_distance
_geom_bond_publ_flag
C1 C2 1.510(3) yes
C1 H11 0.959(18) no
C1 H12 0.980(17) no
C1 H13 0.955(18) no
C2 C3 1.515(3) yes
C2 C4 1.511(3) yes
C2 O5 1.490(2) yes
C3 H31 0.974(18) no
C3 H32 0.991(17) no
C3 H33 0.977(18) no
C4 H41 0.985(17) no
C4 H42 0.964(17) no
C4 H43 0.982(18) no
O5 C6 1.3283(19) yes
C6 O7 1.207(2) yes
C6 N8 1.380(2) yes
N8 O9 1.4199(17) yes
N8 H81 0.94(3) no
O9 C10 1.3573(19) yes
C10 O11 1.189(2) yes
C10 C12 1.496(2) yes
C12 C13 1.396(2) yes
C12 C17 1.393(2) yes
C13 C14 1.378(2) yes
C13 F18 1.3345(19) yes
C14 C15 1.373(3) yes
C14 F19 1.340(2) yes
C15 C16 1.375(3) yes
C15 F20 1.332(2) yes
C16 C17 1.381(3) yes
C16 F21 1.331(2) yes
C17 F22 1.337(2) yes

loop_
_geom_contact_atom_site_label_1
_geom_contact_atom_site_label_2
_geom_contact_distance
_geom_contact_site_symmetry_2
_geom_contact_publ_flag
F18 N8 3.208(2) 2_655 no
F18 O11 3.231(2) 2_655 no
F18 C1 3.462(3) 3_465 no
F18 C3 3.561(2) 3_465 no
F18 C4 3.582(3) 3_465 no
F19 C17 3.035(2) 4_655 no
F19 F22 3.107(2) 4_655 no
F19 F22 3.112(2) 3_455 no
F19 O11 3.136(2) 2_655 no
F19 C17 3.244(2) 3_455 no
F19 C16 3.302(3) 4_655 no
F19 C12 3.524(2) 4_655 no
F19 C16 3.549(3) 3_455 no
F20 O9 2.987(2) 4_655 no
F20 O11 2.988(2) 3_455 no
F20 C12 3.349(2) 4_655 no
F20 C1 3.415(3) 2_645 no
F20 C10 3.423(2) 4_655 no
F20 F22 3.460(2) 2_655 no
F20 C10 3.467(2) 3_455 no
F20 C13 3.572(2) 4_655 no
F21 C3 3.362(3) 1_545 no
F21 C1 3.426(3) 2_645 no
F22 C14 3.243(2) 3 no
F22 C15 3.247(2) 2_654 no
F22 C16 3.482(3) 2_654 no
O7 N8 2.898(2) 2_655 no
O7 O9 3.539(2) 2_655 no
O11 C15 3.040(2) 3 no
O11 C14 3.098(2) 2_654 no
O11 C13 3.182(2) 2_654 no
O11 C16 3.385(3) 3 no
C4 C6 3.510(3) 3_565 no

loop_
_geom_hbond_atom_site_label_D
_geom_hbond_atom_site_label_H
_geom_hbond_atom_site_label_A
_geom_hbond_site_symmetry_A
_geom_hbond_angle_DHA
_geom_hbond_distance_DH
_geom_hbond_distance_HA
_geom_hbond_distance_DA
_geom_hbond_publ_flag
N8 H81 O7 2_654 172(2) 0.94(3) 1.97(3) 2.898(3) no

loop_
_geom_torsion_atom_site_label_1
_geom_torsion_atom_site_label_2
_geom_torsion_atom_site_label_3
_geom_torsion_atom_site_label_4
_geom_torsion
_geom_torsion_publ_flag
F18 C13 C12 C10 -0.3(3) no
F18 C13 C12 C17 178.4(2) no
F18 C13 C14 F19 2.1(3) no
F18 C13 C14 C15 -178.5(2) no
F19 C14 C13 C12 -179.8(2) no
F19 C14 C15 F20 -1.1(3) no
F19 C14 C15 C16 179.3(2) no
F20 C15 C14 C13 179.5(2) no
F20 C15 C16 F21 1.6(3) no
F20 C15 C16 C17 -179.0(2) no
F21 C16 C15 C14 -178.7(2) no
F21 C16 C17 F22 1.0(3) no
F21 C16 C17 C12 178.8(2) no
F22 C17 C12 C10 -3.4(3) no
F22 C17 C12 C13 177.8(2) no
F22 C17 C16 C15 -178.4(2) no
O5 C6 N8 O9 -156.2(1) no
O7 C6 O5 C2 7.6(2) no
O7 C6 N8 O9 26.3(2) no
O9 C10 C12 C13 -30.2(2) no
O9 C10 C12 C17 151.0(2) no
O11 C10 O9 N8 -6.2(3) no
O11 C10 C12 C13 150.7(2) no
O11 C10 C12 C17 -28.0(3) no
N8 O9 C10 C12 174.8(1) no
N8 C6 O5 C2 -169.7(1) no
C1 C2 O5 C6 -175.8(2) no
C3 C2 O5 C6 -57.6(2) no
C4 C2 O5 C6 65.9(2) no
C6 N8 O9 C10 -92.6(2) no
C10 C12 C13 C14 -178.3(2) no
C10 C12 C17 C16 178.9(2) no
C12 C13 C14 C15 -0.4(3) no
C12 C17 C16 C15 -0.6(3) no
C13 C12 C17 C16 0.0(3) no
C13 C14 C15 C16 -0.2(3) no
C14 C13 C12 C17 0.4(3) no
C14 C15 C16 C17 0.7(3) no

loop_
_cod_related_entry_id
_cod_related_entry_database
_cod_related_entry_code
1 ChemSpider 30659541
